data_2242804
loop_
_publ_author_name
'Mahesha, Ninganayaka'
'Sagar, Belakavadi K.'
'Yathirajan, Hemmige S.'
'Furuya, Tetsundo'
'Haraguchi, Tomoyuki'
'Akitsu, Takashiro'
'Glidewell, Christopher'

_publ_section_title
;
 Three closely related
 1-[(1,3-benzodioxol-5-yl)methyl]-4-(halobenzoyl)piperazines: similar
 molecular structures but different intermolecular interactions
;
_journal_coeditor_code ZL2747
_journal_issue 2
_journal_name_full 'Acta Crystallographica Section E'
_journal_page_first 202
_journal_page_last 207
_journal_paper_doi 10.1107/S2056989019000458
_journal_volume 75
_journal_year 2019
_chemical_absolute_configuration unk
_chemical_formula_iupac 'C19 H18 F2 N2 O3'
_chemical_formula_moiety 'C19 H18 F2 N2 O3'
_chemical_formula_sum 'C19 H18 F2 N2 O3'
_chemical_formula_weight 360.35
_chemical_name_systematic
;
1-[(1,3-Benzodioxol-5-yl)methyl]-4-(2,6-difluorobenzoyl)piperazine
;
_space_group_crystal_system orthorhombic
_space_group_IT_number 29
_space_group_name_Hall 'P 2c -2ac'
_space_group_name_H-M_alt 'P c a 21'
_symmetry_space_group_name_Hall 'P 2c -2ac'
_symmetry_space_group_name_H-M 'P c a 21'
_atom_sites_solution_hydrogens geom
_audit_creation_method SHELXL-2014
_cell_angle_alpha 90
_cell_angle_beta 90
_cell_angle_gamma 90
_cell_formula_units_Z 4
_cell_length_a 14.2762(9)
_cell_length_b 15.9821(10)
_cell_length_c 7.3753(5)
_cell_measurement_reflns_used 3743
_cell_measurement_temperature 173(2)
_cell_measurement_theta_max 27.503
_cell_measurement_theta_min 1.913
_cell_volume 1682.78(19)
_computing_cell_refinement
;
SAINT (Bruker, 2013)
;
_computing_data_collection
;
APEX2 (Bruker, 2004)
;
_computing_data_reduction
;
SAINT (Bruker, 2013)
;
_computing_molecular_graphics
;
PLATON (Spek, 2009)
;
_computing_publication_material
;
SHELXL2014 and PLATON (Spek, 2009)
;
_computing_structure_refinement
;
SHELXL2014 (Sheldrick, 2015)
;
_computing_structure_solution
;
SHELXS97 (Sheldrick, 2015)
;
_diffrn_ambient_temperature 173(2)
_diffrn_detector_area_resol_mean 0.3333
_diffrn_measured_fraction_theta_full 0.999
_diffrn_measured_fraction_theta_max 0.995
_diffrn_measurement_device_type 'Bruker APEXII CCD'
_diffrn_measurement_method '\f and \w scans'
_diffrn_radiation_monochromator graphite
_diffrn_radiation_type MoK\a
_diffrn_radiation_wavelength 0.71073
_diffrn_reflns_av_R_equivalents 0.0569
_diffrn_reflns_av_unetI/netI 0.0522
_diffrn_reflns_limit_h_max 18
_diffrn_reflns_limit_h_min -14
_diffrn_reflns_limit_k_max 20
_diffrn_reflns_limit_k_min -16
_diffrn_reflns_limit_l_max 9
_diffrn_reflns_limit_l_min -9
_diffrn_reflns_number 9016
_diffrn_reflns_theta_full 25.242
_diffrn_reflns_theta_max 27.503
_diffrn_reflns_theta_min 1.913
_diffrn_source 'fine focus sealed tube'
_diffrn_standards_decay_% 0
_diffrn_standards_interval_count 0
_diffrn_standards_interval_time 0
_diffrn_standards_number 0
_exptl_absorpt_coefficient_mu 0.112
_exptl_absorpt_correction_T_max 0.981
_exptl_absorpt_correction_T_min 0.587
_exptl_absorpt_correction_type multi-scan
_exptl_absorpt_process_details
;
(SADABS; Bruker, 2015)
;
_exptl_crystal_colour colourless
_exptl_crystal_density_diffrn 1.422
_exptl_crystal_description needle
_exptl_crystal_F_000 752
_exptl_crystal_size_max 0.910
_exptl_crystal_size_mid 0.352
_exptl_crystal_size_min 0.168
_refine_diff_density_max 0.171
_refine_diff_density_min -0.215
_refine_ls_abs_structure_details
;
Flack <i>x</i> determined using 1369 quotients
[(<i>I</i>^+^)-(<i>I</i>^-^)]/[(<i>I</i>^+^)+(<i>I</i>^-^)]
(Parsons <i>et al.</i>,  2013)
;
_refine_ls_extinction_method none
_refine_ls_goodness_of_fit_ref 1.161
_refine_ls_hydrogen_treatment constr
_refine_ls_matrix_type full
_refine_ls_number_parameters 235
_refine_ls_number_reflns 3743
_refine_ls_number_restraints 1
_refine_ls_restrained_S_all 1.161
_refine_ls_R_factor_all 0.0560
_refine_ls_R_factor_gt 0.0535
_refine_ls_shift/su_max 0.000
_refine_ls_shift/su_mean 0.000
_refine_ls_structure_factor_coef Fsqd
_refine_ls_weighting_details 'w=1/[\s^2^(Fo^2^)+(0.0960P)^2^] where P=(Fo^2^+2Fc^2^)/3'
_refine_ls_weighting_scheme calc
_refine_ls_wR_factor_gt 0.1526
_refine_ls_wR_factor_ref 0.1550
_reflns_number_gt 3449
_reflns_number_total 3743
_reflns_threshold_expression 'I > 2\s(I)'
_cod_data_source_file zl2747sup1.cif
_cod_data_source_block II
_cod_database_code 2242804
_shelx_space_group_comment
;
The symmetry employed for this shelxl refinement is uniquely defined
by the following loop, which should always be used as a source of
symmetry information in preference to the above space-group names.
They are only intended as comments.
;
_shelx_estimated_absorpt_t_min 0.905
_shelx_estimated_absorpt_t_max 0.981
_shelxl_version_number 2.014

loop_
_space_group_symop_operation_xyz
'x, y, z'
'-x, -y, z+1/2'
'x+1/2, -y, z'
'-x+1/2, y, z+1/2'

loop_
_atom_site_type_symbol
_atom_site_label
_atom_site_fract_x
_atom_site_fract_y
_atom_site_fract_z
_atom_site_U_iso_or_equiv
_atom_site_adp_type
_atom_site_calc_flag
_atom_site_occupancy
N N1 0.36051(17) 0.62727(15) 0.3017(3) 0.0249(5) Uani d 1
C C2 0.3856(2) 0.71107(18) 0.2369(5) 0.0302(6) Uani d 1
H H2A 0.3597 0.7197 0.1138 0.036 Uiso calc 1
H H2B 0.4546 0.7163 0.2299 0.036 Uiso calc 1
C C3 0.3470(2) 0.77682(17) 0.3641(4) 0.0302(6) Uani d 1
H H3A 0.3686 0.8328 0.3249 0.036 Uiso calc 1
H H3B 0.2777 0.7762 0.3590 0.036 Uiso calc 1
N N4 0.37766(17) 0.76146(14) 0.5509(4) 0.0265(5) Uani d 1
C C5 0.3658(2) 0.67513(15) 0.6138(4) 0.0247(5) Uani d 1
H H5A 0.2984 0.6633 0.6317 0.030 Uiso calc 1
H H5B 0.3979 0.6679 0.7317 0.030 Uiso calc 1
C C6 0.40582(18) 0.61456(18) 0.4776(4) 0.0243(6) Uani d 1
H H6A 0.4742 0.6236 0.4659 0.029 Uiso calc 1
H H6B 0.3953 0.5564 0.5193 0.029 Uiso calc 1
C C11 0.3880(2) 0.5620(2) 0.1720(4) 0.0320(7) Uani d 1
H H11A 0.4569 0.5628 0.1566 0.038 Uiso calc 1
H H11B 0.3592 0.5740 0.0526 0.038 Uiso calc 1
O O11 0.26117(18) 0.25056(13) 0.4272(4) 0.0445(6) Uani d 1
C C12 0.1638(3) 0.2617(2) 0.3896(6) 0.0426(8) Uani d 1
H H12A 0.1431 0.2208 0.2971 0.051 Uiso calc 1
H H12B 0.1266 0.2526 0.5011 0.051 Uiso calc 1
O O13 0.15012(16) 0.34454(15) 0.3247(4) 0.0436(6) Uani d 1
C C3A 0.2382(2) 0.37818(18) 0.3049(5) 0.0295(6) Uani d 1
C C14 0.2621(2) 0.45542(17) 0.2400(4) 0.0299(6) Uani d 1
H H14 0.2157 0.4937 0.1993 0.036 Uiso calc 1
C C15 0.35761(19) 0.47614(18) 0.2356(4) 0.0276(6) Uani d 1
C C16 0.4231(2) 0.4189(2) 0.2983(4) 0.0309(6) Uani d 1
H H16 0.4875 0.4339 0.2961 0.037 Uiso calc 1
C C17 0.3983(2) 0.34019(19) 0.3646(5) 0.0336(7) Uani d 1
H H17 0.4438 0.3015 0.4067 0.040 Uiso calc 1
C C7A 0.3045(2) 0.32183(18) 0.3656(4) 0.0317(6) Uani d 1
C C47 0.4015(2) 0.82057(17) 0.6718(4) 0.0262(6) Uani d 1
O O47 0.41835(17) 0.80559(13) 0.8317(3) 0.0366(5) Uani d 1
C C41 0.4064(2) 0.91022(16) 0.6064(5) 0.0277(6) Uani d 1
C C42 0.3281(2) 0.96071(19) 0.5945(6) 0.0384(8) Uani d 1
F F42 0.24359(14) 0.92331(12) 0.6222(4) 0.0620(8) Uani d 1
C C43 0.3316(3) 1.0447(2) 0.5555(7) 0.0476(9) Uani d 1
H H43 0.2760 1.0772 0.5492 0.057 Uiso calc 1
C C44 0.4181(3) 1.0804(2) 0.5258(5) 0.0432(9) Uani d 1
H H44 0.4221 1.1383 0.4980 0.052 Uiso calc 1
C C45 0.4992(2) 1.03346(19) 0.5357(5) 0.0375(8) Uani d 1
H H45 0.5587 1.0584 0.5158 0.045 Uiso calc 1
C C46 0.4913(2) 0.94955(18) 0.5754(5) 0.0303(6) Uani d 1
F F46 0.56966(12) 0.90206(13) 0.5843(4) 0.0464(6) Uani d 1

loop_
_atom_site_aniso_label
_atom_site_aniso_U_11
_atom_site_aniso_U_22
_atom_site_aniso_U_33
_atom_site_aniso_U_12
_atom_site_aniso_U_13
_atom_site_aniso_U_23
N1 0.0308(11) 0.0227(11) 0.0214(11) -0.0015(9) -0.0005(9) 0.0023(9)
C2 0.0356(14) 0.0296(15) 0.0254(14) -0.0041(12) -0.0029(12) 0.0090(13)
C3 0.0399(14) 0.0214(12) 0.0293(16) -0.0025(11) -0.0088(12) 0.0068(12)
N4 0.0347(11) 0.0173(10) 0.0274(13) -0.0015(9) -0.0039(10) 0.0052(9)
C5 0.0328(12) 0.0169(11) 0.0243(13) -0.0024(10) -0.0002(11) 0.0029(11)
C6 0.0267(12) 0.0220(13) 0.0241(14) 0.0012(10) 0.0000(11) 0.0044(11)
C11 0.0400(15) 0.0328(15) 0.0232(14) 0.0002(13) 0.0051(12) -0.0003(12)
O11 0.0469(14) 0.0305(11) 0.0563(17) 0.0005(10) -0.0008(12) 0.0081(11)
C12 0.0465(19) 0.0387(17) 0.043(2) -0.0081(14) -0.0024(15) -0.0013(15)
O13 0.0332(11) 0.0427(13) 0.0547(16) -0.0046(10) -0.0009(11) 0.0050(12)
C3A 0.0282(13) 0.0343(14) 0.0260(14) 0.0040(12) -0.0012(11) -0.0043(12)
C14 0.0338(13) 0.0308(13) 0.0252(14) 0.0072(12) -0.0048(12) -0.0008(13)
C15 0.0371(14) 0.0266(13) 0.0191(12) 0.0031(11) 0.0018(11) -0.0044(11)
C16 0.0283(12) 0.0336(16) 0.0307(15) 0.0059(11) 0.0018(12) -0.0063(13)
C17 0.0374(14) 0.0270(14) 0.0365(17) 0.0093(12) -0.0025(13) -0.0011(13)
C7A 0.0420(15) 0.0242(13) 0.0289(16) 0.0036(12) 0.0004(13) -0.0027(12)
C47 0.0293(11) 0.0188(12) 0.0304(15) -0.0014(10) -0.0014(11) 0.0043(11)
O47 0.0560(13) 0.0233(10) 0.0305(13) -0.0055(9) -0.0064(10) 0.0021(9)
C41 0.0365(14) 0.0183(12) 0.0284(15) -0.0031(11) -0.0002(12) 0.0023(11)
C42 0.0344(14) 0.0295(16) 0.051(2) -0.0016(12) 0.0038(14) 0.0095(15)
F42 0.0323(9) 0.0451(11) 0.109(2) -0.0006(10) 0.0056(12) 0.0293(14)
C43 0.0502(19) 0.0283(16) 0.064(3) 0.0091(14) 0.0094(18) 0.0128(16)
C44 0.068(2) 0.0187(14) 0.043(2) -0.0038(14) 0.0079(17) 0.0061(13)
C45 0.0461(17) 0.0282(14) 0.038(2) -0.0127(14) 0.0074(13) 0.0019(14)
C46 0.0331(14) 0.0265(13) 0.0313(17) -0.0021(11) 0.0026(12) 0.0003(13)
F46 0.0330(9) 0.0404(11) 0.0658(16) 0.0006(8) 0.0054(10) 0.0060(11)

loop_
_atom_type_symbol
_atom_type_description
_atom_type_scat_dispersion_real
_atom_type_scat_dispersion_imag
_atom_type_scat_source
C C 0.0033 0.0016 'International Tables Vol C Tables 4.2.6.8 and 6.1.1.4'
N N 0.0061 0.0033 'International Tables Vol C Tables 4.2.6.8 and 6.1.1.4'
O O 0.0106 0.0060 'International Tables Vol C Tables 4.2.6.8 and 6.1.1.4'
F F 0.0171 0.0103 'International Tables Vol C Tables 4.2.6.8 and 6.1.1.4'
H H 0.0000 0.0000 'International Tables Vol C Tables 4.2.6.8 and 6.1.1.4'

loop_
_geom_angle_atom_site_label_1
_geom_angle_atom_site_label_2
_geom_angle_atom_site_label_3
_geom_angle
C6 N1 C2 107.9(2)
C6 N1 C11 111.2(2)
C2 N1 C11 111.8(2)
N1 C2 C3 110.1(3)
N1 C2 H2A 109.6
C3 C2 H2A 109.6
N1 C2 H2B 109.6
C3 C2 H2B 109.6
H2A C2 H2B 108.2
N4 C3 C2 111.0(2)
N4 C3 H3A 109.4
C2 C3 H3A 109.4
N4 C3 H3B 109.4
C2 C3 H3B 109.4
H3A C3 H3B 108.0
C47 N4 C5 118.8(3)
C47 N4 C3 125.6(2)
C5 N4 C3 114.9(2)
N4 C5 C6 110.5(2)
N4 C5 H5A 109.6
C6 C5 H5A 109.6
N4 C5 H5B 109.6
C6 C5 H5B 109.6
H5A C5 H5B 108.1
N1 C6 C5 109.5(2)
N1 C6 H6A 109.8
C5 C6 H6A 109.8
N1 C6 H6B 109.8
C5 C6 H6B 109.8
H6A C6 H6B 108.2
N1 C11 C15 111.4(2)
N1 C11 H11A 109.3
C15 C11 H11A 109.3
N1 C11 H11B 109.3
C15 C11 H11B 109.3
H11A C11 H11B 108.0
C7A O11 C12 105.7(2)
O13 C12 O11 108.4(3)
O13 C12 H12A 110.0
O11 C12 H12A 110.0
O13 C12 H12B 110.0
O11 C12 H12B 110.0
H12A C12 H12B 108.4
C3A O13 C12 105.9(2)
C14 C3A O13 128.2(3)
C14 C3A C7A 122.1(3)
O13 C3A C7A 109.7(3)
C3A C14 C15 117.6(3)
C3A C14 H14 121.2
C15 C14 H14 121.2
C16 C15 C14 119.4(3)
C16 C15 C11 120.5(3)
C14 C15 C11 120.0(3)
C15 C16 C17 122.6(3)
C15 C16 H16 118.7
C17 C16 H16 118.7
C7A C17 C16 116.3(3)
C7A C17 H17 121.8
C16 C17 H17 121.8
C17 C7A O11 128.3(3)
C17 C7A C3A 121.9(3)
O11 C7A C3A 109.8(3)
O47 C47 N4 123.4(3)
O47 C47 C41 118.8(3)
N4 C47 C41 117.8(3)
C42 C41 C46 115.6(2)
C42 C41 C47 122.4(2)
C46 C41 C47 121.6(3)
F42 C42 C43 119.5(3)
F42 C42 C41 116.8(2)
C43 C42 C41 123.7(3)
C42 C43 C44 118.0(3)
C42 C43 H43 121.0
C44 C43 H43 121.0
C43 C44 C45 121.2(3)
C43 C44 H44 119.4
C45 C44 H44 119.4
C46 C45 C44 118.1(3)
C46 C45 H45 120.9
C44 C45 H45 120.9
F46 C46 C45 119.2(3)
F46 C46 C41 117.4(2)
C45 C46 C41 123.3(3)

loop_
_geom_bond_atom_site_label_1
_geom_bond_atom_site_label_2
_geom_bond_distance
N1 C6 1.464(4)
N1 C2 1.466(3)
N1 C11 1.469(4)
C2 C3 1.513(4)
C2 H2A 0.9900
C2 H2B 0.9900
C3 N4 1.466(4)
C3 H3A 0.9900
C3 H3B 0.9900
N4 C47 1.343(4)
N4 C5 1.465(3)
C5 C6 1.507(4)
C5 H5A 0.9900
C5 H5B 0.9900
C6 H6A 0.9900
C6 H6B 0.9900
C11 C15 1.514(4)
C11 H11A 0.9900
C11 H11B 0.9900
O11 C7A 1.374(4)
O11 C12 1.429(4)
C12 O13 1.422(4)
C12 H12A 0.9900
C12 H12B 0.9900
O13 C3A 1.375(4)
C3A C14 1.367(4)
C3A C7A 1.381(4)
C14 C15 1.404(4)
C14 H14 0.9500
C15 C16 1.388(4)
C16 C17 1.395(5)
C16 H16 0.9500
C17 C7A 1.370(4)
C17 H17 0.9500
C47 O47 1.227(4)
C47 C41 1.513(4)
C41 C42 1.382(4)
C41 C46 1.384(4)
C42 F42 1.362(3)
C42 C43 1.373(4)
C43 C44 1.379(5)
C43 H43 0.9500
C44 C45 1.381(5)
C44 H44 0.9500
C45 C46 1.377(4)
C45 H45 0.9500
C46 F46 1.354(3)

loop_
_geom_hbond_atom_site_label_D
_geom_hbond_atom_site_label_H
_geom_hbond_atom_site_label_A
_geom_hbond_site_symmetry_A
_geom_hbond_distance_DH
_geom_hbond_distance_HA
_geom_hbond_distance_DA
_geom_hbond_angle_DHA
_geom_hbond_publ_flag
C45 H45 O47 2_674 0.95 2.58 3.204(4) 123 no

loop_
_geom_torsion_atom_site_label_1
_geom_torsion_atom_site_label_2
_geom_torsion_atom_site_label_3
_geom_torsion_atom_site_label_4
_geom_torsion
C6 N1 C2 C3 -63.5(3)
C11 N1 C2 C3 173.9(2)
N1 C2 C3 N4 54.5(3)
C2 C3 N4 C47 142.2(3)
C2 C3 N4 C5 -48.1(3)
C47 N4 C5 C6 -140.1(3)
C3 N4 C5 C6 49.5(3)
C2 N1 C6 C5 65.0(3)
C11 N1 C6 C5 -172.1(2)
N4 C5 C6 N1 -57.3(3)
C6 N1 C11 C15 62.1(3)
C2 N1 C11 C15 -177.2(2)
C7A O11 C12 O13 -6.7(4)
O11 C12 O13 C3A 6.5(4)
C12 O13 C3A C14 177.4(3)
C12 O13 C3A C7A -3.9(4)
O13 C3A C14 C15 179.0(3)
C7A C3A C14 C15 0.4(5)
C3A C14 C15 C16 -0.8(4)
C3A C14 C15 C11 -177.6(3)
N1 C11 C15 C16 -107.8(3)
N1 C11 C15 C14 69.0(4)
C14 C15 C16 C17 0.8(5)
C11 C15 C16 C17 177.6(3)
C15 C16 C17 C7A -0.3(5)
C16 C17 C7A O11 -178.2(3)
C16 C17 C7A C3A -0.2(5)
C12 O11 C7A C17 -177.4(4)
C12 O11 C7A C3A 4.4(4)
C14 C3A C7A C17 0.1(5)
O13 C3A C7A C17 -178.7(3)
C14 C3A C7A O11 178.5(3)
O13 C3A C7A O11 -0.4(4)
C5 N4 C47 O47 3.6(4)
C3 N4 C47 O47 173.0(3)
C5 N4 C47 C41 -175.7(2)
C3 N4 C47 C41 -6.3(4)
O47 C47 C41 C42 -95.9(4)
N4 C47 C41 C42 83.4(4)
O47 C47 C41 C46 76.3(4)
N4 C47 C41 C46 -104.4(4)
C46 C41 C42 F42 179.2(3)
C47 C41 C42 F42 -8.2(5)
C46 C41 C42 C43 -0.2(6)
C47 C41 C42 C43 172.4(4)
F42 C42 C43 C44 -179.1(4)
C41 C42 C43 C44 0.3(7)
C42 C43 C44 C45 -0.3(7)
C43 C44 C45 C46 0.3(6)
C44 C45 C46 F46 179.4(3)
C44 C45 C46 C41 -0.3(5)
C42 C41 C46 F46 -179.5(3)
C47 C41 C46 F46 7.8(5)
C42 C41 C46 C45 0.3(5)
C47 C41 C46 C45 -172.4(3)

_cod_database_fobs_code 2242804
